data_7229521
loop_
_publ_author_name
'Pearce, Nicholas'
'Davies, E. Stephen'
'Horvath, Raphael'
'Pfeiffer, Constance R.'
'Sun, Xue-Zhong'
'Lewis, William'
'McMaster, Jonathan'
'George, Michael W.'
'Champness, Neil R.'

_publ_section_title
;
 Thionated naphthalene diimides: tuneable chromophores for applications in
 photoactive dyads.
;
_journal_issue 2
_journal_name_full 'Physical chemistry chemical physics : PCCP'
_journal_page_first 752
_journal_page_last 764
_journal_paper_doi 10.1039/c7cp06952a
_journal_volume 20
_journal_year 2018
_chemical_formula_moiety 'C H Cl3, C30 H18 N2 O2 S'
_chemical_formula_sum 'C31 H19 Cl3 N2 O2 S'
_chemical_formula_weight 589.89
_space_group_crystal_system orthorhombic
_space_group_IT_number 61
_space_group_name_Hall '-P 2ac 2ab'
_space_group_name_H-M_alt 'P b c a'
_symmetry_space_group_name_Hall '-P 2ac 2ab'
_symmetry_space_group_name_H-M 'P b c a'
_atom_sites_solution_hydrogens geom
_atom_sites_solution_primary iterative
_atom_sites_solution_secondary difmap
_audit_creation_date 2015-11-05
_audit_creation_method
;
Olex2 1.2
(compiled 2015.09.30 svn.r3233 for OlexSys, GUI svn.r5103)
;
_audit_update_record
;
2016-08-25 deposited with the CCDC.
2017-11-06 downloaded from the CCDC.
;
_cell_angle_alpha 90
_cell_angle_beta 90
_cell_angle_gamma 90
_cell_formula_units_Z 8
_cell_length_a 9.07634(15)
_cell_length_b 18.5416(5)
_cell_length_c 31.2516(5)
_cell_measurement_reflns_used 37464
_cell_measurement_temperature 100(2)
_cell_measurement_theta_max 31.6130
_cell_measurement_theta_min 1.6140
_cell_volume 5259.33(19)
_computing_cell_refinement
;
CrysAlisPro, Agilent Technologies,
Version 1.171.37.35 (release 13-08-2014 CrysAlis171 .NET)
(compiled Aug 13 2014,18:06:01)
;
_computing_data_collection
;
CrysAlisPro, Agilent Technologies,
Version 1.171.37.35 (release 13-08-2014 CrysAlis171 .NET)
(compiled Aug 13 2014,18:06:01)
;
_computing_data_reduction
;
CrysAlisPro, Agilent Technologies,
Version 1.171.37.35 (release 13-08-2014 CrysAlis171 .NET)
(compiled Aug 13 2014,18:06:01)
;
_computing_molecular_graphics 'Olex2 (Dolomanov et al., 2009)'
_computing_publication_material 'Olex2 (Dolomanov et al., 2009)'
_computing_structure_refinement 'ShelXL (Sheldrick, 2015)'
_computing_structure_solution 'SIR2004 (Burla et al., 2007)'
_diffrn_ambient_environment 'N2 gas'
_diffrn_ambient_temperature 100(2)
_diffrn_crystal_treatment 'flash frozen in gaseous N2'
_diffrn_detector 'CCD area detector'
_diffrn_detector_area_resol_mean 0.0350
_diffrn_detector_type 'Rigaku Saturn724+'
_diffrn_measured_fraction_theta_full 0.977
_diffrn_measured_fraction_theta_max 0.939
_diffrn_measurement_details
;
#__ type_ start__ end____ width___ exp.time_
  1 omega  -60.00  115.00   1.0000    1.0000
omega____ theta____ kappa____ phi______ frames
    -       30.0000    0.0000    0.0000 175

#__ type_ start__ end____ width___ exp.time_
  2 omega  -60.00   60.00   1.0000    1.0000
omega____ theta____ kappa____ phi______ frames
    -       30.0000  -50.0000    0.0000 120

#__ type_ start__ end____ width___ exp.time_
  3 omega  -60.00   60.00   1.0000    1.0000
omega____ theta____ kappa____ phi______ frames
    -       30.0000  -50.0000  120.0000 120

#__ type_ start__ end____ width___ exp.time_
  4 omega  -60.00   60.00   1.0000    1.0000
omega____ theta____ kappa____ phi______ frames
    -       30.0000  -50.0000  240.0000 120
;
_diffrn_measurement_device 'CrystalLogic Kappa (4 circle)'
_diffrn_measurement_device_type 'Kappa Rigaku Saturn724+'
_diffrn_measurement_method 'omega rotation'
_diffrn_measurement_specimen_support 'MiTeGen micromount'
_diffrn_orient_matrix_UB_11 0.0288399000
_diffrn_orient_matrix_UB_12 0.0050844000
_diffrn_orient_matrix_UB_13 -0.0201296000
_diffrn_orient_matrix_UB_21 -0.0530863000
_diffrn_orient_matrix_UB_22 -0.0224052000
_diffrn_orient_matrix_UB_23 -0.0083915000
_diffrn_orient_matrix_UB_31 -0.0459427000
_diffrn_orient_matrix_UB_32 0.0292816000
_diffrn_orient_matrix_UB_33 -0.0029402000
_diffrn_radiation_collimation '0.3 x 1.5 Double Pinhole'
_diffrn_radiation_monochromator Synchrotron
_diffrn_radiation_probe x-ray
_diffrn_radiation_wavelength 0.6889
_diffrn_reflns_av_R_equivalents 0.0318
_diffrn_reflns_av_unetI/netI 0.0158
_diffrn_reflns_Laue_measured_fraction_full 0.977
_diffrn_reflns_Laue_measured_fraction_max 0.939
_diffrn_reflns_limit_h_max 11
_diffrn_reflns_limit_h_min -13
_diffrn_reflns_limit_k_max 27
_diffrn_reflns_limit_k_min -26
_diffrn_reflns_limit_l_max 45
_diffrn_reflns_limit_l_min -47
_diffrn_reflns_number 64180
_diffrn_reflns_point_group_measured_fraction_full 0.977
_diffrn_reflns_point_group_measured_fraction_max 0.939
_diffrn_reflns_theta_full 24.415
_diffrn_reflns_theta_max 31.784
_diffrn_reflns_theta_min 2.221
_diffrn_source Synchrotron
_diffrn_source_type 'Undulator, I19, DLS, RAL'
_exptl_absorpt_coefficient_mu 0.427
_exptl_absorpt_correction_T_max 1.00000
_exptl_absorpt_correction_T_min 0.92117
_exptl_absorpt_correction_type multi-scan
_exptl_absorpt_process_details
;
CrysAlisPro, Agilent Technologies,
Version 1.171.37.35 (release 13-08-2014 CrysAlis171 .NET)
(compiled Aug 13 2014,18:06:01)
Empirical absorption correction using spherical harmonics,
 implemented in SCALE3 ABSPACK scaling algorithm.
;
_exptl_crystal_colour 'clear orangish yellow'
_exptl_crystal_colour_lustre clear
_exptl_crystal_colour_modifier orangish
_exptl_crystal_colour_primary yellow
_exptl_crystal_density_diffrn 1.490
_exptl_crystal_description block
_exptl_crystal_F_000 2416
_exptl_crystal_preparation 'Synthesised by reaction between (4-aminophenyl)-10H-phenothiazine and 1,8-naphthalic imide.'
_exptl_crystal_recrystallization_method
'Crystals grown by vapour diffusion of pentane into a chloroform solution of the compound.'
_exptl_crystal_size_max 0.4
_exptl_crystal_size_mid 0.2
_exptl_crystal_size_min 0.2
_refine_diff_density_max 0.517
_refine_diff_density_min -0.457
_refine_diff_density_rms 0.062
_refine_ls_extinction_method none
_refine_ls_goodness_of_fit_ref 1.053
_refine_ls_hydrogen_treatment constr
_refine_ls_matrix_type full
_refine_ls_number_parameters 352
_refine_ls_number_reflns 9248
_refine_ls_number_restraints 0
_refine_ls_restrained_S_all 1.053
_refine_ls_R_factor_all 0.0427
_refine_ls_R_factor_gt 0.0387
_refine_ls_shift/su_max 0.001
_refine_ls_shift/su_mean 0.000
_refine_ls_structure_factor_coef Fsqd
_refine_ls_weighting_details 'w=1/[\s^2^(Fo^2^)+(0.0475P)^2^+3.4509P] where P=(Fo^2^+2Fc^2^)/3'
_refine_ls_weighting_scheme calc
_refine_ls_wR_factor_gt 0.1005
_refine_ls_wR_factor_ref 0.1052
_reflns_Friedel_coverage 0.000
_reflns_number_gt 8555
_reflns_number_total 9248
_reflns_threshold_expression 'I > 2\s(I)'
_cod_data_source_file c7cp06952a2.cif
_cod_data_source_block ntnmpi
_cod_depositor_comments 'Adding full bibliography for 7229515--7229521.cif.'
_cod_original_cell_volume 5259.31(18)
_cod_database_code 7229521
_nottingham_internal_coll_name NTNMPI
_nottingham_internal_coll_number 14689
_nottingham_internal_coll_client NMP/NRC
_nottingham_internal_coll_type custom
_nottingham_internal_coll_frame_method 'omega scans'
_nottingham_internal_coll_frame_time 1.0000
_nottingham_internal_coll_frame_width 1.0000
_nottingham_internal_coll_user pczajb
_nottingham_internal_coll_date 19/4/2015
_nottingham_internal_coll_location DLS
_nottingham_internal_coll_instrument 'EH1, I19, DLS'
_nottingham_internal_process_date 22/4/2015
_nottingham_internal_process_user pcxnp7
_nottingham_internal_solution_date 22/4/2015
_nottingham_internal_solution_user pcxnp7
_nottingham_internal_refinement_date 5/11/2015
_nottingham_internal_refinement_user pczcrp/pcxnp7
_nottingham_internal_self_archive_date 5/11/2015
_nottingham_internal_self_validation_date pczcrp
_nottingham_internal_self_validation_user 5/11/2015
_shelx_shelxl_version_number 2014/7
_chemical_oxdiff_formula 'C31 H19 N2 O2 S1 Cl3'
_shelx_space_group_comment
;
The symmetry employed for this shelxl refinement is uniquely defined
by the following loop, which should always be used as a source of
symmetry information in preference to the above space-group names.
They are only intended as comments.
;
_reflns_odcompleteness_completeness 98.16
_reflns_odcompleteness_iscentric 1
_reflns_odcompleteness_theta 25.50
_olex2_refinement_description
;
1. Fixed Uiso
 At 1.2 times of:
  All C(H) groups
2.a Ternary CH refined with riding coordinates:
 C1A(H1A)
2.b Aromatic/amide H refined with riding coordinates:
 C2(H2), C3(H3), C4(H4), C5(H5), C6(H6), C7(H7), C17(H17), C18(H18), C20(H20),
 C21(H21), C24(H24), C25(H25), C26(H26), C27(H27), C31(H31), C32(H32), C33(H33),
  C34(H34)
;
_olex2_exptl_crystal_mounting_method 'in fomblin film on a micromount'
_olex2_submission_special_instructions 'No special instructions were received'

loop_
_space_group_symop_operation_xyz
'x, y, z'
'-x+1/2, -y, z+1/2'
'-x, y+1/2, -z+1/2'
'x+1/2, -y+1/2, -z'
'-x, -y, -z'
'x-1/2, y, -z-1/2'
'x, -y-1/2, z-1/2'
'-x-1/2, y-1/2, z'

loop_
_atom_site_label
_atom_site_type_symbol
_atom_site_fract_x
_atom_site_fract_y
_atom_site_fract_z
_atom_site_U_iso_or_equiv
_atom_site_adp_type
_atom_site_occupancy
_atom_site_site_symmetry_order
_atom_site_calc_flag
_atom_site_refinement_flags_posn
C1A C 0.31732(14) 0.56595(7) 0.53310(5) 0.0265(2) Uani 1 1 d .
H1A H 0.3627 0.5224 0.5467 0.032 Uiso 1 1 calc R
Cl2A Cl 0.40177(5) 0.57998(2) 0.48299(2) 0.03471(8) Uani 1 1 d .
Cl3A Cl 0.12783(4) 0.55004(2) 0.52673(2) 0.04759(12) Uani 1 1 d .
Cl4A Cl 0.34666(5) 0.64080(2) 0.56711(2) 0.03549(9) Uani 1 1 d .
C1 C 0.18138(11) 0.35149(5) 0.69766(3) 0.01600(17) Uani 1 1 d .
C2 C 0.13948(13) 0.32608(6) 0.73737(4) 0.0202(2) Uani 1 1 d .
H2 H 0.1930 0.3399 0.7622 0.024 Uiso 1 1 calc R
C3 C 0.01709(14) 0.27952(6) 0.74104(4) 0.0249(2) Uani 1 1 d .
H3 H -0.0083 0.2600 0.7682 0.030 Uiso 1 1 calc R
C4 C -0.06539(13) 0.26227(6) 0.70579(5) 0.0249(2) Uani 1 1 d .
H4 H -0.1477 0.2311 0.7088 0.030 Uiso 1 1 calc R
C5 C -0.11574(13) 0.27691(7) 0.62765(5) 0.0252(2) Uani 1 1 d .
H5 H -0.2018 0.2480 0.6298 0.030 Uiso 1 1 calc R
C6 C -0.07641(14) 0.30497(7) 0.58881(5) 0.0266(2) Uani 1 1 d .
H6 H -0.1367 0.2965 0.5645 0.032 Uiso 1 1 calc R
C7 C 0.05341(13) 0.34660(7) 0.58461(4) 0.0226(2) Uani 1 1 d .
H7 H 0.0806 0.3655 0.5575 0.027 Uiso 1 1 calc R
C8 C 0.14065(12) 0.35972(6) 0.61996(4) 0.01694(18) Uani 1 1 d .
C9 C 0.09873(11) 0.33401(6) 0.66078(4) 0.01640(18) Uani 1 1 d .
C10 C -0.02958(12) 0.29038(6) 0.66482(4) 0.0204(2) Uani 1 1 d .
C11 C 0.31260(11) 0.39815(5) 0.69413(3) 0.01552(17) Uani 1 1 d .
O12 O 0.38309(10) 0.41917(5) 0.72480(3) 0.02096(16) Uani 1 1 d .
N13 N 0.35688(10) 0.41662(5) 0.65234(3) 0.01503(15) Uani 1 1 d .
C14 C 0.28054(12) 0.39950(6) 0.61486(3) 0.01660(18) Uani 1 1 d .
O15 O 0.33036(10) 0.41694(5) 0.57999(3) 0.02395(17) Uani 1 1 d .
C16 C 0.48808(11) 0.46017(6) 0.64832(3) 0.01548(17) Uani 1 1 d .
C17 C 0.62150(13) 0.42922(6) 0.63699(4) 0.0224(2) Uani 1 1 d .
H17 H 0.6280 0.3788 0.6319 0.027 Uiso 1 1 calc R
C18 C 0.74627(13) 0.47273(6) 0.63312(4) 0.0232(2) Uani 1 1 d .
H18 H 0.8379 0.4522 0.6249 0.028 Uiso 1 1 calc R
C19 C 0.73587(12) 0.54654(6) 0.64144(3) 0.01641(18) Uani 1 1 d .
C20 C 0.60145(12) 0.57666(6) 0.65293(4) 0.01843(19) Uani 1 1 d .
H20 H 0.5948 0.6269 0.6586 0.022 Uiso 1 1 calc R
C21 C 0.47680(12) 0.53361(6) 0.65617(4) 0.01875(19) Uani 1 1 d .
H21 H 0.3846 0.5543 0.6637 0.022 Uiso 1 1 calc R
N22 N 0.85892(10) 0.59454(5) 0.63640(3) 0.01741(17) Uani 1 1 d .
C23 C 0.97518(11) 0.59323(6) 0.66654(3) 0.01511(17) Uani 1 1 d .
C24 C 0.98968(12) 0.53733(6) 0.69658(4) 0.01882(19) Uani 1 1 d .
H24 H 0.9233 0.4978 0.6958 0.023 Uiso 1 1 calc R
C25 C 1.10016(13) 0.53916(6) 0.72750(4) 0.0206(2) Uani 1 1 d .
H25 H 1.1060 0.5017 0.7482 0.025 Uiso 1 1 calc R
C26 C 1.20188(13) 0.59510(6) 0.72845(4) 0.0210(2) Uani 1 1 d .
H26 H 1.2780 0.5958 0.7493 0.025 Uiso 1 1 calc R
C27 C 1.19062(12) 0.65020(6) 0.69831(4) 0.01792(18) Uani 1 1 d .
H27 H 1.2614 0.6879 0.6981 0.022 Uiso 1 1 calc R
C28 C 1.07643(11) 0.65044(5) 0.66848(3) 0.01476(17) Uani 1 1 d .
S29 S 1.05151(3) 0.72941(2) 0.63794(2) 0.01812(6) Uani 1 1 d .
C30 C 0.95727(11) 0.69430(6) 0.59341(3) 0.01609(17) Uani 1 1 d .
C31 C 0.96309(13) 0.73286(6) 0.55521(4) 0.0208(2) Uani 1 1 d .
H31 H 1.0267 0.7733 0.5528 0.025 Uiso 1 1 calc R
C32 C 0.87614(15) 0.71238(7) 0.52063(4) 0.0242(2) Uani 1 1 d .
H32 H 0.8777 0.7395 0.4949 0.029 Uiso 1 1 calc R
C33 C 0.78689(14) 0.65171(7) 0.52419(4) 0.0238(2) Uani 1 1 d .
H33 H 0.7274 0.6374 0.5007 0.029 Uiso 1 1 calc R
C34 C 0.78398(13) 0.61171(7) 0.56192(4) 0.0204(2) Uani 1 1 d .
H34 H 0.7244 0.5697 0.5636 0.025 Uiso 1 1 calc R
C35 C 0.86777(11) 0.63276(6) 0.59732(3) 0.01566(17) Uani 1 1 d .

loop_
_atom_site_aniso_label
_atom_site_aniso_U_11
_atom_site_aniso_U_22
_atom_site_aniso_U_33
_atom_site_aniso_U_23
_atom_site_aniso_U_13
_atom_site_aniso_U_12
C1A 0.0215(5) 0.0238(5) 0.0343(6) 0.0042(5) 0.0059(5) 0.0021(4)
Cl2A 0.04337(19) 0.02819(16) 0.03256(16) 0.00539(12) 0.01070(14) 0.00416(13)
Cl3A 0.02173(16) 0.0439(2) 0.0772(3) -0.0144(2) 0.00599(17) -0.00144(14)
Cl4A 0.0436(2) 0.03421(17) 0.02865(15) 0.00136(12) -0.00381(13) -0.00094(14)
C1 0.0142(4) 0.0121(4) 0.0216(4) 0.0009(3) 0.0037(3) -0.0009(3)
C2 0.0204(5) 0.0175(5) 0.0229(5) 0.0018(4) 0.0060(4) -0.0002(4)
C3 0.0252(5) 0.0181(5) 0.0314(6) 0.0028(4) 0.0131(5) -0.0020(4)
C4 0.0197(5) 0.0159(5) 0.0391(6) -0.0019(4) 0.0121(5) -0.0037(4)
C5 0.0145(4) 0.0179(5) 0.0430(7) -0.0074(5) -0.0002(4) -0.0030(4)
C6 0.0189(5) 0.0256(6) 0.0354(6) -0.0106(5) -0.0052(4) -0.0015(4)
C7 0.0198(5) 0.0234(5) 0.0247(5) -0.0054(4) -0.0023(4) -0.0008(4)
C8 0.0136(4) 0.0150(4) 0.0222(5) -0.0027(3) 0.0004(3) -0.0012(3)
C9 0.0128(4) 0.0118(4) 0.0246(5) -0.0014(3) 0.0031(3) -0.0007(3)
C10 0.0140(4) 0.0135(4) 0.0336(6) -0.0037(4) 0.0054(4) -0.0020(3)
C11 0.0143(4) 0.0123(4) 0.0199(4) 0.0015(3) 0.0013(3) -0.0007(3)
O12 0.0215(4) 0.0205(4) 0.0209(4) 0.0021(3) -0.0034(3) -0.0039(3)
N13 0.0124(4) 0.0139(4) 0.0188(4) 0.0007(3) 0.0017(3) -0.0032(3)
C14 0.0157(4) 0.0146(4) 0.0195(4) -0.0006(3) 0.0008(3) -0.0013(3)
O15 0.0251(4) 0.0278(4) 0.0190(4) 0.0013(3) 0.0030(3) -0.0064(3)
C16 0.0130(4) 0.0137(4) 0.0198(4) 0.0002(3) 0.0018(3) -0.0030(3)
C17 0.0156(5) 0.0135(4) 0.0381(6) -0.0040(4) 0.0035(4) -0.0014(4)
C18 0.0143(4) 0.0167(5) 0.0387(6) -0.0051(4) 0.0056(4) -0.0018(4)
C19 0.0148(4) 0.0152(4) 0.0192(4) 0.0000(3) 0.0016(3) -0.0048(3)
C20 0.0179(4) 0.0124(4) 0.0250(5) -0.0016(4) 0.0033(4) -0.0023(3)
C21 0.0152(4) 0.0146(4) 0.0264(5) -0.0019(4) 0.0049(4) -0.0011(3)
N22 0.0158(4) 0.0179(4) 0.0186(4) 0.0023(3) -0.0002(3) -0.0067(3)
C23 0.0135(4) 0.0148(4) 0.0170(4) -0.0013(3) 0.0024(3) -0.0011(3)
C24 0.0195(5) 0.0164(4) 0.0206(4) 0.0019(4) 0.0028(4) -0.0008(4)
C25 0.0225(5) 0.0193(5) 0.0200(4) 0.0024(4) 0.0023(4) 0.0044(4)
C26 0.0189(5) 0.0229(5) 0.0214(5) -0.0010(4) -0.0024(4) 0.0045(4)
C27 0.0152(4) 0.0169(4) 0.0216(4) -0.0030(4) -0.0009(3) 0.0000(3)
C28 0.0140(4) 0.0128(4) 0.0175(4) -0.0009(3) 0.0015(3) -0.0008(3)
S29 0.02072(12) 0.01234(11) 0.02130(12) 0.00024(8) -0.00224(9) -0.00381(8)
C30 0.0158(4) 0.0142(4) 0.0183(4) -0.0006(3) 0.0013(3) -0.0011(3)
C31 0.0242(5) 0.0174(5) 0.0208(5) 0.0017(4) 0.0033(4) -0.0012(4)
C32 0.0305(6) 0.0238(5) 0.0183(5) 0.0030(4) 0.0005(4) 0.0013(4)
C33 0.0246(5) 0.0280(6) 0.0188(5) -0.0018(4) -0.0018(4) -0.0002(4)
C34 0.0188(5) 0.0226(5) 0.0199(4) -0.0026(4) -0.0001(4) -0.0039(4)
C35 0.0146(4) 0.0158(4) 0.0167(4) -0.0005(3) 0.0024(3) -0.0012(3)

loop_
_atom_type_symbol
_atom_type_description
_atom_type_scat_dispersion_real
_atom_type_scat_dispersion_imag
_atom_type_scat_source
C C 0.0030 0.0010 'International Tables Vol C Tables 4.2.6.8 and 6.1.1.4'
H H 0.0000 0.0000 'International Tables Vol C Tables 4.2.6.8 and 6.1.1.4'
Cl Cl 0.1420 0.1510 'International Tables Vol C Tables 4.2.6.8 and 6.1.1.4'
N N 0.0060 0.0030 'International Tables Vol C Tables 4.2.6.8 and 6.1.1.4'
O O 0.0110 0.0060 'International Tables Vol C Tables 4.2.6.8 and 6.1.1.4'
S S 0.1180 0.1170 'International Tables Vol C Tables 4.2.6.8 and 6.1.1.4'

loop_
_geom_angle_atom_site_label_1
_geom_angle_atom_site_label_2
_geom_angle_atom_site_label_3
_geom_angle
Cl2A C1A H1A 108.4
Cl2A C1A Cl4A 110.65(7)
Cl3A C1A H1A 108.4
Cl3A C1A Cl2A 110.48(8)
Cl3A C1A Cl4A 110.32(7)
Cl4A C1A H1A 108.4
C2 C1 C9 120.58(10)
C2 C1 C11 119.29(10)
C9 C1 C11 120.12(9)
C1 C2 H2 120.0
C1 C2 C3 119.90(11)
C3 C2 H2 120.0
C2 C3 H3 119.8
C4 C3 C2 120.50(11)
C4 C3 H3 119.8
C3 C4 H4 119.5
C3 C4 C10 120.95(11)
C10 C4 H4 119.5
C6 C5 H5 119.5
C6 C5 C10 120.95(11)
C10 C5 H5 119.5
C5 C6 H6 119.8
C5 C6 C7 120.48(11)
C7 C6 H6 119.8
C6 C7 H7 120.0
C8 C7 C6 119.97(12)
C8 C7 H7 120.0
C7 C8 C9 120.53(10)
C7 C8 C14 119.66(10)
C9 C8 C14 119.80(10)
C1 C9 C8 121.05(9)
C1 C9 C10 119.49(10)
C8 C9 C10 119.46(10)
C4 C10 C5 123.09(11)
C4 C10 C9 118.41(11)
C5 C10 C9 118.50(11)
O12 C11 C1 123.60(10)
O12 C11 N13 120.16(9)
N13 C11 C1 116.22(9)
C11 N13 C16 116.86(9)
C14 N13 C11 125.48(9)
C14 N13 C16 117.57(9)
N13 C14 C8 116.70(9)
O15 C14 C8 123.08(10)
O15 C14 N13 120.22(10)
C17 C16 N13 120.73(9)
C17 C16 C21 121.07(10)
C21 C16 N13 118.20(9)
C16 C17 H17 120.3
C16 C17 C18 119.45(10)
C18 C17 H17 120.3
C17 C18 H18 120.1
C17 C18 C19 119.71(10)
C19 C18 H18 120.1
C18 C19 N22 122.29(10)
C20 C19 C18 120.11(10)
C20 C19 N22 117.52(9)
C19 C20 H20 119.9
C21 C20 C19 120.23(10)
C21 C20 H20 119.9
C16 C21 C20 119.42(10)
C16 C21 H21 120.3
C20 C21 H21 120.3
C23 N22 C19 119.76(9)
C35 N22 C19 116.69(9)
C35 N22 C23 122.76(9)
C24 C23 N22 121.84(9)
C24 C23 C28 117.84(10)
C28 C23 N22 120.25(9)
C23 C24 H24 119.6
C25 C24 C23 120.88(10)
C25 C24 H24 119.6
C24 C25 H25 119.6
C26 C25 C24 120.77(10)
C26 C25 H25 119.6
C25 C26 H26 120.5
C25 C26 C27 118.97(10)
C27 C26 H26 120.5
C26 C27 H27 119.7
C26 C27 C28 120.60(10)
C28 C27 H27 119.7
C23 C28 S29 121.33(8)
C27 C28 C23 120.85(10)
C27 C28 S29 117.41(8)
C30 S29 C28 100.58(5)
C31 C30 S29 118.03(8)
C31 C30 C35 120.87(10)
C35 C30 S29 120.84(8)
C30 C31 H31 119.9
C32 C31 C30 120.29(11)
C32 C31 H31 119.9
C31 C32 H32 120.4
C33 C32 C31 119.29(11)
C33 C32 H32 120.4
C32 C33 H33 119.7
C32 C33 C34 120.62(11)
C34 C33 H33 119.7
C33 C34 H34 119.6
C33 C34 C35 120.71(11)
C35 C34 H34 119.6
C30 C35 N22 120.97(9)
C34 C35 N22 120.83(10)
C34 C35 C30 118.17(10)

loop_
_geom_bond_atom_site_label_1
_geom_bond_atom_site_label_2
_geom_bond_distance
C1A H1A 1.0000
C1A Cl2A 1.7627(14)
C1A Cl3A 1.7563(14)
C1A Cl4A 1.7684(15)
C1 C2 1.3807(15)
C1 C9 1.4129(15)
C1 C11 1.4762(14)
C2 H2 0.9500
C2 C3 1.4115(16)
C3 H3 0.9500
C3 C4 1.370(2)
C4 H4 0.9500
C4 C10 1.4201(18)
C5 H5 0.9500
C5 C6 1.368(2)
C5 C10 1.4224(18)
C6 H6 0.9500
C6 C7 1.4147(17)
C7 H7 0.9500
C7 C8 1.3807(16)
C8 C9 1.4141(15)
C8 C14 1.4769(15)
C9 C10 1.4235(15)
C11 O12 1.2164(13)
C11 N13 1.4088(14)
N13 C14 1.3973(14)
N13 C16 1.4444(13)
C14 O15 1.2234(13)
C16 C17 1.3860(15)
C16 C21 1.3874(14)
C17 H17 0.9500
C17 C18 1.3957(16)
C18 H18 0.9500
C18 C19 1.3962(15)
C19 C20 1.3890(15)
C19 N22 1.4367(13)
C20 H20 0.9500
C20 C21 1.3883(15)
C21 H21 0.9500
N22 C23 1.4146(14)
N22 C35 1.4145(14)
C23 C24 1.4045(15)
C23 C28 1.4048(14)
C24 H24 0.9500
C24 C25 1.3929(16)
C25 H25 0.9500
C25 C26 1.3890(17)
C26 H26 0.9500
C26 C27 1.3932(16)
C27 H27 0.9500
C27 C28 1.3940(15)
C28 S29 1.7624(11)
S29 C30 1.7584(11)
C30 C31 1.3925(15)
C30 C35 1.4060(14)
C31 H31 0.9500
C31 C32 1.3909(17)
C32 H32 0.9500
C32 C33 1.3906(18)
C33 H33 0.9500
C33 C34 1.3934(17)
C34 H34 0.9500
C34 C35 1.3981(15)

loop_
_geom_torsion_atom_site_label_1
_geom_torsion_atom_site_label_2
_geom_torsion_atom_site_label_3
_geom_torsion_atom_site_label_4
_geom_torsion
C1 C2 C3 C4 -3.44(18)
C1 C9 C10 C4 -3.64(15)
C1 C9 C10 C5 176.45(10)
C1 C11 N13 C14 5.58(15)
C1 C11 N13 C16 -177.91(9)
C2 C1 C9 C8 -179.99(10)
C2 C1 C9 C10 0.62(16)
C2 C1 C11 O12 -4.10(16)
C2 C1 C11 N13 174.33(10)
C2 C3 C4 C10 0.32(18)
C3 C4 C10 C5 -176.89(11)
C3 C4 C10 C9 3.20(17)
C5 C6 C7 C8 -0.63(19)
C6 C5 C10 C4 -179.75(12)
C6 C5 C10 C9 0.16(17)
C6 C7 C8 C9 -2.23(17)
C6 C7 C8 C14 176.35(11)
C7 C8 C9 C1 -175.38(10)
C7 C8 C9 C10 4.02(16)
C7 C8 C14 N13 174.39(10)
C7 C8 C14 O15 -6.04(17)
C8 C9 C10 C4 176.95(10)
C8 C9 C10 C5 -2.96(16)
C9 C1 C2 C3 2.94(16)
C9 C1 C11 O12 175.02(10)
C9 C1 C11 N13 -6.55(14)
C9 C8 C14 N13 -7.01(15)
C9 C8 C14 O15 172.56(11)
C10 C5 C6 C7 1.66(19)
C11 C1 C2 C3 -177.94(10)
C11 C1 C9 C8 0.90(15)
C11 C1 C9 C10 -178.49(9)
C11 N13 C14 C8 1.05(15)
C11 N13 C14 O15 -178.53(10)
C11 N13 C16 C17 101.62(12)
C11 N13 C16 C21 -78.26(13)
O12 C11 N13 C14 -175.94(10)
O12 C11 N13 C16 0.57(15)
N13 C16 C17 C18 179.66(11)
N13 C16 C21 C20 179.39(10)
C14 C8 C9 C1 6.04(15)
C14 C8 C9 C10 -174.56(10)
C14 N13 C16 C17 -81.58(14)
C14 N13 C16 C21 98.54(12)
C16 N13 C14 C8 -175.44(9)
C16 N13 C14 O15 4.98(15)
C16 C17 C18 C19 1.1(2)
C17 C16 C21 C20 -0.49(18)
C17 C18 C19 C20 -0.89(19)
C17 C18 C19 N22 -177.52(11)
C18 C19 C20 C21 -0.07(18)
C18 C19 N22 C23 -73.50(14)
C18 C19 N22 C35 96.59(13)
C19 C20 C21 C16 0.75(17)
C19 N22 C23 C24 12.76(15)
C19 N22 C23 C28 -164.17(10)
C19 N22 C35 C30 162.40(10)
C19 N22 C35 C34 -15.50(15)
C20 C19 N22 C23 109.79(12)
C20 C19 N22 C35 -80.13(13)
C21 C16 C17 C18 -0.46(19)
N22 C19 C20 C21 176.72(10)
N22 C23 C24 C25 -176.39(10)
N22 C23 C28 C27 179.33(10)
N22 C23 C28 S29 6.89(14)
C23 N22 C35 C30 -27.84(15)
C23 N22 C35 C34 154.26(11)
C23 C24 C25 C26 -2.24(17)
C23 C28 S29 C30 -29.97(9)
C24 C23 C28 C27 2.28(15)
C24 C23 C28 S29 -170.17(8)
C24 C25 C26 C27 0.94(17)
C25 C26 C27 C28 1.96(17)
C26 C27 C28 C23 -3.61(16)
C26 C27 C28 S29 169.12(9)
C27 C28 S29 C30 157.33(8)
C28 C23 C24 C25 0.62(16)
C28 S29 C30 C31 -157.17(9)
C28 S29 C30 C35 28.56(10)
S29 C30 C31 C32 -172.05(9)
S29 C30 C35 N22 -4.34(14)
S29 C30 C35 C34 173.61(8)
C30 C31 C32 C33 -1.99(18)
C31 C30 C35 N22 -178.44(10)
C31 C30 C35 C34 -0.49(16)
C31 C32 C33 C34 0.08(19)
C32 C33 C34 C35 1.64(19)
C33 C34 C35 N22 176.53(11)
C33 C34 C35 C30 -1.42(17)
C35 N22 C23 C24 -156.70(10)
C35 N22 C23 C28 26.37(15)
C35 C30 C31 C32 2.21(17)
